data_7060045
loop_
_publ_author_name
'Wang, Wen-Min'
'Zhang, Tian-Tian'
'Wang, Dan'
'Cui, Jian-Zhong'

_publ_section_title
;
 Structures and magnetic properties of novel Ln(iii)-based pentanuclear
 clusters: magnetic refrigeration and single-molecule magnet behavior
;
_journal_issue 44
_journal_name_full 'New Journal of Chemistry'
_journal_page_first 19351
_journal_page_last 19359
_journal_paper_doi 10.1039/D0NJ04469E
_journal_volume 44
_journal_year 2020
_chemical_formula_moiety 'C71 H85 Ho5 N12 O30, 3[CH4O]'
_chemical_formula_sum 'C74 H97 Ho5 N12 O33'
_chemical_formula_weight 2507.30
_space_group_crystal_system triclinic
_space_group_IT_number 2
_space_group_name_Hall '-P 1'
_space_group_name_H-M_alt 'P -1'
_atom_sites_solution_hydrogens geom
_audit_creation_date 2020-10-04
_audit_creation_method
;
Olex2 1.2
(compiled 2018.05.29 svn.r3508 for OlexSys, GUI svn.r5506)
;
_audit_update_record
;
2020-10-08 deposited with the CCDC.	2020-10-13 downloaded from the CCDC.
;
_cell_angle_alpha 77.620(3)
_cell_angle_beta 76.363(3)
_cell_angle_gamma 89.378(3)
_cell_formula_units_Z 2
_cell_length_a 14.2798(10)
_cell_length_b 15.9898(10)
_cell_length_c 20.7864(14)
_cell_measurement_reflns_used 9287
_cell_measurement_temperature 150(2)
_cell_measurement_theta_max 26.47
_cell_measurement_theta_min 2.21
_cell_volume 4501.2(5)
_computing_cell_refinement 'SAINT v8.37A (Bruker, 2015)'
_computing_data_collection 'Bruker APEX2'
_computing_data_reduction 'SAINT v8.37A (Bruker, 2015)'
_computing_molecular_graphics 'Olex2 (Dolomanov et al., 2009)'
_computing_publication_material 'Olex2 (Dolomanov et al., 2009)'
_computing_structure_refinement 'XL (Sheldrick, 2008)'
_computing_structure_solution 'SHELXS-97 (Sheldrick 2008)'
_diffrn_ambient_temperature 149.99
_diffrn_measured_fraction_theta_full 0.974
_diffrn_measured_fraction_theta_max 0.976
_diffrn_measurement_device_type 'Bruker APEX-II CCD'
_diffrn_measurement_method '\f and \w scans'
_diffrn_radiation_type MoK\a
_diffrn_radiation_wavelength 0.71073
_diffrn_reflns_av_R_equivalents 0.0778
_diffrn_reflns_av_unetI/netI 0.0541
_diffrn_reflns_Laue_measured_fraction_full 0.974
_diffrn_reflns_Laue_measured_fraction_max 0.976
_diffrn_reflns_limit_h_max 17
_diffrn_reflns_limit_h_min -17
_diffrn_reflns_limit_k_max 19
_diffrn_reflns_limit_k_min -19
_diffrn_reflns_limit_l_max 25
_diffrn_reflns_limit_l_min -25
_diffrn_reflns_number 93364
_diffrn_reflns_point_group_measured_fraction_full 0.974
_diffrn_reflns_point_group_measured_fraction_max 0.976
_diffrn_reflns_theta_full 25.242
_diffrn_reflns_theta_max 26.372
_diffrn_reflns_theta_min 2.152
_diffrn_standards_number 0
_exptl_absorpt_coefficient_mu 4.425
_exptl_absorpt_correction_T_max 0.7454
_exptl_absorpt_correction_T_min 0.5620
_exptl_absorpt_correction_type multi-scan
_exptl_absorpt_process_details
;
SADABS-2016/2 (Bruker,2016/2) was used for absorption correction.
wR2(int) was 0.1021 before and 0.0665 after correction.
The Ratio of minimum to maximum transmission is 0.7540.
The \l/2 correction factor is Not present.
;
_exptl_crystal_colour yellow
_exptl_crystal_density_diffrn 1.850
_exptl_crystal_description block
_exptl_crystal_F_000 2340
_exptl_crystal_size_max 0.25
_exptl_crystal_size_mid 0.21
_exptl_crystal_size_min 0.11
_refine_diff_density_max 1.963
_refine_diff_density_min -0.681
_refine_diff_density_rms 0.143
_refine_ls_extinction_method none
_refine_ls_goodness_of_fit_ref 1.013
_refine_ls_hydrogen_treatment constr
_refine_ls_matrix_type full
_refine_ls_number_parameters 1085
_refine_ls_number_reflns 17923
_refine_ls_number_restraints 19
_refine_ls_restrained_S_all 1.013
_refine_ls_R_factor_all 0.0998
_refine_ls_R_factor_gt 0.0547
_refine_ls_shift/su_max 0.001
_refine_ls_shift/su_mean 0.000
_refine_ls_structure_factor_coef Fsqd
_refine_ls_weighting_details 'w=1/[\s^2^(Fo^2^)+(0.0675P)^2^+18.8896P] where P=(Fo^2^+2Fc^2^)/3'
_refine_ls_weighting_scheme calc
_refine_ls_wR_factor_gt 0.1352
_refine_ls_wR_factor_ref 0.1629
_reflns_Friedel_coverage 0.000
_reflns_number_gt 10861
_reflns_number_total 17923
_reflns_threshold_expression 'I > 2\s(I)'
_cod_data_source_file d0nj04469e2.cif
_cod_data_source_block 6
_cod_depositor_comments 'Adding full bibliography for 7060044--7060049.cif.'
_cod_database_code 7060045
_shelx_shelxl_version_number 2018/3
_shelx_space_group_comment
;
The symmetry employed for this shelxl refinement is uniquely defined
by the following loop, which should always be used as a source of
symmetry information in preference to the above space-group names.
They are only intended as comments.
;
_shelx_estimated_absorpt_t_max 0.642
_shelx_estimated_absorpt_t_min 0.404
_olex2_refinement_description
;
1. Fixed Uiso
 At 1.2 times of:
  All C(H) groups, All C(H,H) groups
 At 1.5 times of:
  All C(H,H,H) groups, All O(H) groups
2. Restrained distances
 H8-O19
 2.2 with sigma of 0.02
3. Uiso/Uaniso restraints and constraints
Uanis(C40) \\sim Ueq: with sigma of 0.01 and sigma for terminal atoms of 0.02
Uanis(C39) \\sim Ueq, Uanis(C41) \\sim Ueq: with sigma of 0.01 and sigma for
terminal atoms of 0.02
4.a Secondary CH2 refined with riding coordinates:
 C10(H10A,H10B), C28(H28A,H28B), C19(H19A,H19B), C1(H1A,H1B)
4.b Aromatic/amide H refined with riding coordinates:
 C22(H22), C24(H24), C13(H13), C4(H4A), C12(H12A), C15(H15), C21(H21),
 C59(H59), C33(H33), C49(H49), C6(H6), C3(H3), C31(H31), C64(H64), C30(H30),
 C44(H44), C54(H54), C69(H69), C39(H39)
4.c Idealised Me refined as rotating group:
 C51(H51A,H51B,H51C), C36(H36A,H36B,H36C), C27(H27A,H27B,H27C), C62(H62A,H62B,
 H62C), C47(H47A,H47B,H47C), C56(H56A,H56B,H56C), C66(H66A,H66B,H66C), C18(H18A,
 H18B,H18C), C61(H61A,H61B,H61C), C9(H9A,H9B,H9C), C52(H52A,H52B,H52C),
 C67(H67A,H67B,H67C), C71(H71A,H71B,H71C), C41(H41A,H41B,H41C), C42(H42A,H42B,
 H42C), C46(H46A,H46B,H46C), C57(H57A,H57B,H57C), C37(H37A,H37B,H37C)
4.d Idealised tetrahedral OH refined as rotating group:
 O16(H16), O12(H12), O4(H4), O8(H8)
;
_olex2_submission_special_instructions 'No special instructions were received'

loop_
_space_group_symop_operation_xyz
'x, y, z'
'-x, -y, -z'

loop_
_atom_site_label
_atom_site_type_symbol
_atom_site_fract_x
_atom_site_fract_y
_atom_site_fract_z
_atom_site_U_iso_or_equiv
_atom_site_adp_type
_atom_site_occupancy
_atom_site_site_symmetry_order
_atom_site_calc_flag
_atom_site_refinement_flags_posn
_atom_site_refinement_flags_adp
_atom_site_refinement_flags_occupancy
_atom_site_disorder_assembly
_atom_site_disorder_group
Ho2 Ho 0.68376(4) 1.11212(3) 0.28954(3) 0.05981(14) Uani 1 1 d . . . . .
Ho3 Ho 0.67539(4) 0.86667(3) 0.30653(3) 0.06008(14) Uani 1 1 d . . . . .
Ho4 Ho 0.53212(4) 0.79976(3) 0.18757(3) 0.06129(14) Uani 1 1 d . . . . .
Ho5 Ho 0.32440(4) 0.65776(3) 0.21915(3) 0.06749(15) Uani 1 1 d . . . . .
Ho1 Ho 0.88254(4) 1.26585(4) 0.25037(3) 0.06818(15) Uani 1 1 d . . . . .
O15 O 0.6273(5) 0.9805(4) 0.3611(3) 0.0614(18) Uani 1 1 d . . . . .
O27 O 0.6289(6) 0.8370(5) 0.0800(4) 0.0686(19) Uani 1 1 d . . . . .
O22 O 0.5320(5) 1.1505(5) 0.3368(4) 0.0647(18) Uani 1 1 d . . . . .
O5 O 0.5311(5) 0.8602(4) 0.2772(4) 0.0580(17) Uani 1 1 d . . . . .
O29 O 0.4225(6) 0.5530(5) 0.1787(4) 0.077(2) Uani 1 1 d . . . . .
O11 O 0.3606(6) 0.8069(5) 0.2051(4) 0.0646(18) Uani 1 1 d . . . . .
O25 O 0.2888(7) 0.5374(5) 0.3043(5) 0.084(2) Uani 1 1 d . . . . .
O3 O 0.6839(5) 0.8049(5) 0.2116(4) 0.0633(18) Uani 1 1 d . . . . .
O18 O 1.0253(7) 1.2368(7) 0.2825(5) 0.093(3) Uani 1 1 d . . . . .
O28 O 0.4602(6) 0.7287(5) 0.1176(4) 0.0685(19) Uani 1 1 d . . . . .
O13 O 0.4535(6) 0.6780(5) 0.2588(4) 0.071(2) Uani 1 1 d . . . . .
O6 O 0.4875(5) 1.0303(4) 0.2549(4) 0.0612(17) Uani 1 1 d . . . . .
O24 O 0.6981(6) 0.7232(5) 0.3422(4) 0.0687(19) Uani 1 1 d . . . . .
O7 O 0.7812(6) 1.2085(5) 0.1915(4) 0.0671(19) Uani 1 1 d . . . . .
O16 O 0.7064(7) 1.1631(5) 0.4435(4) 0.082(2) Uani 1 1 d . . . . .
H16 H 0.730668 1.205286 0.412427 0.124 Uiso 1 1 calc GR . . . .
O14 O 0.4985(6) 0.6979(5) 0.3829(4) 0.070(2) Uani 1 1 d . . . . .
O23 O 0.7679(6) 0.8567(5) 0.3847(3) 0.0661(19) Uani 1 1 d . . . . .
O19 O 0.9318(7) 1.4068(5) 0.2471(5) 0.087(3) Uani 1 1 d D . . . .
O21 O 0.7023(6) 1.2603(5) 0.2982(4) 0.0655(18) Uani 1 1 d . . . . .
O10 O 0.6483(5) 0.9966(5) 0.1327(3) 0.0629(18) Uani 1 1 d . . . . .
O26 O 0.1964(7) 0.6880(5) 0.2985(4) 0.080(2) Uani 1 1 d . . . . .
O9 O 0.7276(5) 0.9993(4) 0.2398(3) 0.0597(17) Uani 1 1 d . . . . .
N10 N 0.5584(7) 0.8300(6) 0.4327(5) 0.063(2) Uani 1 1 d . . . . .
O12 O 0.1351(7) 0.7286(6) 0.1444(5) 0.092(3) Uani 1 1 d . . . . .
H12 H 0.139525 0.676934 0.141747 0.138 Uiso 1 1 calc GR . . . .
N4 N 0.6022(7) 1.1799(6) 0.1909(4) 0.064(2) Uani 1 1 d . . . . .
N5 N 0.6497(7) 1.2546(6) 0.1478(5) 0.067(2) Uani 1 1 d . . . . .
N12 N 0.6747(7) 1.1003(6) 0.4155(5) 0.063(2) Uani 1 1 d . . . . .
N2 N 0.8405(7) 0.7603(6) 0.2035(5) 0.065(2) Uani 1 1 d . . . . .
N11 N 0.5762(7) 0.8924(6) 0.4686(4) 0.065(2) Uani 1 1 d . . . . .
N8 N 0.3726(6) 0.9274(6) 0.1177(4) 0.063(2) Uani 1 1 d . . . . .
N1 N 0.8511(7) 0.8266(6) 0.2372(5) 0.066(2) Uani 1 1 d . . . . .
C10 C 0.4441(8) 0.8855(7) 0.3138(5) 0.059(2) Uani 1 1 d . . . . .
H10A H 0.451409 0.889675 0.359211 0.070 Uiso 1 1 calc R . . . .
H10B H 0.393062 0.841030 0.320222 0.070 Uiso 1 1 calc R . . . .
N7 N 0.4668(6) 0.9379(6) 0.1260(4) 0.061(2) Uani 1 1 d . . . . .
O4 O 0.6202(7) 0.6054(6) 0.1433(5) 0.086(2) Uani 1 1 d . . . . .
H4 H 0.560131 0.599595 0.149626 0.128 Uiso 1 1 calc GR . . . .
O2 O 0.9052(6) 0.9607(5) 0.2879(4) 0.070(2) Uani 1 1 d . . . . .
O20 O 0.8490(7) 1.2825(5) 0.3617(5) 0.084(2) Uani 1 1 d . . . . .
C22 C 0.6612(8) 1.1029(7) 0.0416(5) 0.063(3) Uani 1 1 d . . . . .
H22 H 0.647546 1.140329 0.003133 0.075 Uiso 1 1 calc R . . . .
C20 C 0.7326(8) 1.0432(7) 0.1217(5) 0.061(3) Uani 1 1 d . . . . .
C29 C 0.4667(9) 0.6226(8) 0.3739(6) 0.073(3) Uani 1 1 d . . . . .
C24 C 0.5107(8) 1.0062(7) 0.0841(5) 0.063(3) Uani 1 1 d . . . . .
H24 H 0.477690 1.037896 0.052671 0.076 Uiso 1 1 calc R . . . .
C28 C 0.4918(10) 0.6124(7) 0.3028(6) 0.074(3) Uani 1 1 d . . . . .
H28A H 0.562825 0.613779 0.286531 0.089 Uiso 1 1 calc R . . . .
H28B H 0.466347 0.555743 0.301081 0.089 Uiso 1 1 calc R . . . .
C13 C 0.3569(9) 1.0824(7) 0.2225(6) 0.067(3) Uani 1 1 d . . . . .
H13 H 0.314417 1.119660 0.202344 0.080 Uiso 1 1 calc R . . . .
N6 N 0.8466(7) 1.3681(6) 0.1514(5) 0.071(2) Uani 1 1 d . . . . .
C4 C 1.0548(9) 0.9160(8) 0.2861(7) 0.078(3) Uani 1 1 d . . . . .
H4A H 1.111493 0.884106 0.279501 0.093 Uiso 1 1 calc R . . . .
O1 O 0.8388(5) 1.1290(4) 0.2997(4) 0.0640(18) Uani 1 1 d . . . . .
O8 O 0.8944(7) 1.4467(6) 0.1230(5) 0.095(3) Uani 1 1 d . . . . .
H8 H 0.944635 1.448530 0.137136 0.142 Uiso 1 1 calc DGR . . . .
N9 N 0.2190(7) 0.7569(7) 0.1574(5) 0.073(3) Uani 1 1 d . . . . .
N3 N 0.6421(8) 0.6758(6) 0.1655(5) 0.074(3) Uani 1 1 d . . . . .
C23 C 0.6044(8) 1.0365(7) 0.0822(5) 0.062(3) Uani 1 1 d . . . . .
O30 O 0.2322(6) 0.5827(5) 0.1704(5) 0.081(2) Uani 1 1 d . . . . .
C11 C 0.4137(8) 0.9684(7) 0.2800(5) 0.061(3) Uani 1 1 d . . . . .
O17 O 0.9985(7) 1.2570(7) 0.1549(5) 0.103(3) Uani 1 1 d . . . . .
C34 C 0.6120(8) 0.9648(7) 0.4274(5) 0.059(2) Uani 1 1 d . . . . .
C26 C 0.2357(9) 0.8366(8) 0.1450(6) 0.068(3) Uani 1 1 d . . . . .
C7 C 0.7531(9) 0.7558(7) 0.1958(6) 0.069(3) Uani 1 1 d . . . . .
C19 C 0.7868(8) 1.0131(7) 0.1739(5) 0.066(3) Uani 1 1 d . . . . .
H19A H 0.817441 0.958967 0.166533 0.080 Uiso 1 1 calc R . . . .
H19B H 0.838743 1.056112 0.169127 0.080 Uiso 1 1 calc R . . . .
C14 C 0.4504(9) 1.1001(7) 0.2187(6) 0.065(3) Uani 1 1 d . . . . .
C12 C 0.3334(8) 0.9972(7) 0.2622(6) 0.064(3) Uani 1 1 d . . . . .
H12A H 0.272643 0.967193 0.273639 0.077 Uiso 1 1 calc R . . . .
C2 C 0.9491(9) 1.0136(7) 0.3159(6) 0.069(3) Uani 1 1 d . . . . .
C25 C 0.3292(9) 0.8607(7) 0.1586(6) 0.067(3) Uani 1 1 d . . . . .
C50 C 0.4908(9) 1.2189(7) 0.3475(5) 0.067(3) Uani 1 1 d . . . . .
C16 C 0.7354(9) 1.2632(7) 0.1545(5) 0.066(3) Uani 1 1 d . . . . .
C15 C 0.5163(9) 1.1719(7) 0.1833(6) 0.064(3) Uani 1 1 d . . . . .
H15 H 0.494762 1.216156 0.152281 0.077 Uiso 1 1 calc R . . . .
C17 C 0.7867(9) 1.3457(7) 0.1208(6) 0.069(3) Uani 1 1 d . . . . .
C35 C 0.6408(9) 1.0319(8) 0.4591(6) 0.069(3) Uani 1 1 d . . . . .
C21 C 0.7449(9) 1.1071(7) 0.0665(5) 0.065(3) Uani 1 1 d . . . . .
H21 H 0.798484 1.146745 0.047963 0.077 Uiso 1 1 calc R . . . .
C63 C 0.6287(9) 0.8271(7) 0.0215(6) 0.069(3) Uani 1 1 d . . . . .
C59 C 0.1472(10) 0.5613(8) 0.3810(6) 0.079(3) Uani 1 1 d . . . . .
H59 H 0.099284 0.535909 0.420315 0.094 Uiso 1 1 calc R . . . .
C55 C 0.7349(9) 0.6783(8) 0.3857(6) 0.070(3) Uani 1 1 d . . . . .
C33 C 0.5065(8) 0.7653(7) 0.4726(6) 0.068(3) Uani 1 1 d . . . . .
H33 H 0.486823 0.765621 0.519522 0.082 Uiso 1 1 calc R . . . .
C51 C 0.3843(8) 1.2118(7) 0.3747(6) 0.071(3) Uani 1 1 d . . . . .
H51A H 0.356390 1.170625 0.354938 0.107 Uiso 1 1 calc GR . . . .
H51B H 0.357147 1.267983 0.362825 0.107 Uiso 1 1 calc GR . . . .
H51C H 0.369371 1.192185 0.424124 0.107 Uiso 1 1 calc GR . . . .
C48 C 0.6376(9) 1.3156(7) 0.3132(5) 0.064(3) Uani 1 1 d . . . . .
C49 C 0.5403(9) 1.2994(8) 0.3348(6) 0.073(3) Uani 1 1 d . . . . .
H49 H 0.501844 1.346925 0.342020 0.087 Uiso 1 1 calc R . . . .
C1 C 0.8858(9) 1.0759(7) 0.3462(6) 0.074(3) Uani 1 1 d . . . . .
H1A H 0.836221 1.044284 0.385344 0.089 Uiso 1 1 calc R . . . .
H1B H 0.924850 1.112889 0.363407 0.089 Uiso 1 1 calc R . . . .
C53 C 0.7978(10) 0.7967(9) 0.4240(6) 0.077(3) Uani 1 1 d . . . . .
C6 C 0.9374(9) 0.8356(8) 0.2432(7) 0.079(4) Uani 1 1 d . . . . .
H6 H 0.983260 0.796249 0.228119 0.094 Uiso 1 1 calc R . . . .
C3 C 1.0400(9) 0.9901(8) 0.3138(7) 0.075(3) Uani 1 1 d . . . . .
H3 H 1.086612 1.018329 0.328532 0.090 Uiso 1 1 calc R . . . .
C31 C 0.4309(10) 0.6181(8) 0.4843(6) 0.080(3) Uani 1 1 d . . . . .
H31 H 0.406806 0.599542 0.531941 0.096 Uiso 1 1 calc R . . . .
C64 C 0.5624(10) 0.7770(8) 0.0064(6) 0.076(3) Uani 1 1 d . . . . .
H64 H 0.572463 0.772505 -0.039497 0.091 Uiso 1 1 calc R . . . .
C32 C 0.4770(9) 0.6938(7) 0.4508(5) 0.068(3) Uani 1 1 d . . . . .
C65 C 0.4813(9) 0.7319(7) 0.0526(6) 0.070(3) Uani 1 1 d . . . . .
C36 C 0.6357(9) 1.0150(8) 0.5332(6) 0.073(3) Uani 1 1 d . . . . .
H36A H 0.697123 0.993228 0.541521 0.110 Uiso 1 1 calc GR . . . .
H36B H 0.583567 0.972398 0.557492 0.110 Uiso 1 1 calc GR . . . .
H36C H 0.623076 1.068343 0.549192 0.110 Uiso 1 1 calc GR . . . .
C27 C 0.1749(9) 0.9041(8) 0.1121(6) 0.078(3) Uani 1 1 d . . . . .
H27A H 0.196714 0.913539 0.062666 0.118 Uiso 1 1 calc GR . . . .
H27B H 0.181938 0.957853 0.126264 0.118 Uiso 1 1 calc GR . . . .
H27C H 0.107021 0.884091 0.126354 0.118 Uiso 1 1 calc GR . . . .
C62 C 0.7074(9) 0.8769(8) -0.0359(6) 0.081(3) Uani 1 1 d . . . . .
H62A H 0.687381 0.935525 -0.049809 0.121 Uiso 1 1 calc GR . . . .
H62B H 0.718569 0.848924 -0.074441 0.121 Uiso 1 1 calc GR . . . .
H62C H 0.766953 0.878497 -0.020445 0.121 Uiso 1 1 calc GR . . . .
C5 C 0.9687(8) 0.9005(8) 0.2710(6) 0.070(3) Uani 1 1 d . . . . .
C30 C 0.4255(10) 0.5713(8) 0.4338(6) 0.082(4) Uani 1 1 d . . . . .
H30 H 0.398196 0.515135 0.441161 0.099 Uiso 1 1 calc R . . . .
C8 C 0.7314(11) 0.6820(7) 0.1645(6) 0.077(3) Uani 1 1 d . . . . .
C47 C 0.6765(10) 1.4080(7) 0.3003(7) 0.084(4) Uani 1 1 d . . . . .
H47A H 0.731069 1.409072 0.321260 0.126 Uiso 1 1 calc GR . . . .
H47B H 0.625498 1.442944 0.320038 0.126 Uiso 1 1 calc GR . . . .
H47C H 0.697970 1.431111 0.251332 0.126 Uiso 1 1 calc GR . . . .
C58 C 0.2221(11) 0.5100(8) 0.3569(7) 0.081(3) Uani 1 1 d . . . . .
C60 C 0.1384(10) 0.6472(8) 0.3509(7) 0.075(3) Uani 1 1 d . . . . .
C56 C 0.7236(11) 0.5819(7) 0.3941(8) 0.091(4) Uani 1 1 d . . . . .
H56A H 0.655595 0.563656 0.413083 0.136 Uiso 1 1 calc GR . . . .
H56B H 0.762268 0.553024 0.424839 0.136 Uiso 1 1 calc GR . . . .
H56C H 0.745687 0.566926 0.349826 0.136 Uiso 1 1 calc GR . . . .
C66 C 0.4137(10) 0.6795(9) 0.0286(6) 0.083(4) Uani 1 1 d . . . . .
H66A H 0.427873 0.618744 0.039859 0.125 Uiso 1 1 calc GR . . . .
H66B H 0.422940 0.698369 -0.020648 0.125 Uiso 1 1 calc GR . . . .
H66C H 0.346831 0.687613 0.051025 0.125 Uiso 1 1 calc GR . . . .
C18 C 0.7651(12) 1.4020(9) 0.0580(7) 0.098(5) Uani 1 1 d . . . . .
H18A H 0.736767 1.454792 0.069042 0.146 Uiso 1 1 calc GR . . . .
H18B H 0.719590 1.371419 0.041622 0.146 Uiso 1 1 calc GR . . . .
H18C H 0.825024 1.416389 0.022598 0.146 Uiso 1 1 calc GR . . . .
C40 C 1.1135(11) 1.2375(10) 0.2551(9) 0.097(4) Uani 1 1 d . U . . .
C68 C 0.4082(11) 0.4829(9) 0.1635(7) 0.085(4) Uani 1 1 d . . . . .
C61 C 0.0535(9) 0.6929(10) 0.3837(7) 0.093(4) Uani 1 1 d . . . . .
H61A H 0.076636 0.743806 0.395444 0.140 Uiso 1 1 calc GR . . . .
H61B H 0.016539 0.654349 0.424972 0.140 Uiso 1 1 calc GR . . . .
H61C H 0.012067 0.710205 0.352090 0.140 Uiso 1 1 calc GR . . . .
C44 C 0.9214(11) 1.4153(10) 0.3601(8) 0.092(4) Uani 1 1 d . . . . .
H44 H 0.938868 1.448931 0.388323 0.111 Uiso 1 1 calc R . . . .
C9 C 0.8075(11) 0.6226(9) 0.1427(8) 0.097(4) Uani 1 1 d . . . . .
H9A H 0.799089 0.568873 0.177016 0.146 Uiso 1 1 calc GR . . . .
H9B H 0.871173 0.649096 0.137253 0.146 Uiso 1 1 calc GR . . . .
H9C H 0.802121 0.610595 0.099317 0.146 Uiso 1 1 calc GR . . . .
C54 C 0.7842(10) 0.7098(9) 0.4269(7) 0.085(4) Uani 1 1 d . . . . .
H54 H 0.809807 0.669692 0.458510 0.102 Uiso 1 1 calc R . . . .
C69 C 0.3207(11) 0.4627(9) 0.1480(8) 0.095(4) Uani 1 1 d . . . . .
H69 H 0.316235 0.409728 0.134958 0.114 Uiso 1 1 calc R . . . .
C52 C 0.8553(10) 0.8251(9) 0.4705(7) 0.084(4) Uani 1 1 d . . . . .
H52A H 0.912005 0.860560 0.442545 0.126 Uiso 1 1 calc GR . . . .
H52B H 0.876223 0.774392 0.498528 0.126 Uiso 1 1 calc GR . . . .
H52C H 0.814352 0.858334 0.499759 0.126 Uiso 1 1 calc GR . . . .
C67 C 0.4886(11) 0.4236(9) 0.1569(8) 0.101(5) Uani 1 1 d . . . . .
H67A H 0.542250 0.450744 0.119546 0.152 Uiso 1 1 calc GR . . . .
H67B H 0.466624 0.370603 0.147602 0.152 Uiso 1 1 calc GR . . . .
H67C H 0.510200 0.410396 0.199249 0.152 Uiso 1 1 calc GR . . . .
C70 C 0.2412(11) 0.5136(9) 0.1501(7) 0.088(4) Uani 1 1 d . . . . .
C71 C 0.1572(11) 0.4856(10) 0.1230(8) 0.106(5) Uani 1 1 d . . . . .
H71A H 0.109242 0.450549 0.160510 0.158 Uiso 1 1 calc GR . . . .
H71B H 0.182117 0.452046 0.088764 0.158 Uiso 1 1 calc GR . . . .
H71C H 0.126967 0.536500 0.102469 0.158 Uiso 1 1 calc GR . . . .
C41 C 1.1788(11) 1.2277(11) 0.3009(9) 0.116(5) Uani 1 1 d . U . . .
H41A H 1.227377 1.275102 0.285430 0.174 Uiso 1 1 calc GR . . . .
H41B H 1.210930 1.173216 0.300802 0.174 Uiso 1 1 calc GR . . . .
H41C H 1.141828 1.228180 0.346910 0.174 Uiso 1 1 calc GR . . . .
C42 C 0.9821(12) 1.5415(9) 0.2647(8) 0.105(5) Uani 1 1 d . . . . .
H42A H 1.051287 1.544268 0.262810 0.157 Uiso 1 1 calc GR . . . .
H42B H 0.948167 1.577034 0.295087 0.157 Uiso 1 1 calc GR . . . .
H42C H 0.971797 1.562554 0.219177 0.157 Uiso 1 1 calc GR . . . .
C45 C 0.8753(12) 1.3357(10) 0.3912(7) 0.092(4) Uani 1 1 d . . . . .
C43 C 0.9434(11) 1.4487(9) 0.2915(8) 0.090(4) Uani 1 1 d . . . . .
C46 C 0.8488(14) 1.3093(11) 0.4696(7) 0.117(6) Uani 1 1 d . . . . .
H46A H 0.778492 1.306015 0.486260 0.176 Uiso 1 1 calc GR . . . .
H46B H 0.876519 1.352013 0.488078 0.176 Uiso 1 1 calc GR . . . .
H46C H 0.874625 1.253222 0.484090 0.176 Uiso 1 1 calc GR . . . .
C39 C 1.1498(15) 1.2571(12) 0.1854(11) 0.126(6) Uani 1 1 d . U . . .
H39 H 1.217979 1.262521 0.169355 0.152 Uiso 1 1 calc R . . . .
C38 C 1.0943(14) 1.2699(10) 0.1354(10) 0.108(5) Uani 1 1 d . . . . .
C57 C 0.2231(13) 0.4168(9) 0.3928(8) 0.110(5) Uani 1 1 d . . . . .
H57A H 0.156953 0.392301 0.408254 0.164 Uiso 1 1 calc GR . . . .
H57B H 0.251250 0.413255 0.431942 0.164 Uiso 1 1 calc GR . . . .
H57C H 0.261737 0.384816 0.361386 0.164 Uiso 1 1 calc GR . . . .
C37 C 1.1378(12) 1.2962(13) 0.0580(10) 0.138(7) Uani 1 1 d . . . . .
H37A H 1.112645 1.256690 0.035387 0.207 Uiso 1 1 calc GR . . . .
H37B H 1.208165 1.293823 0.048879 0.207 Uiso 1 1 calc GR . . . .
H37C H 1.120014 1.354630 0.040806 0.207 Uiso 1 1 calc GR . . . .

loop_
_atom_site_aniso_label
_atom_site_aniso_U_11
_atom_site_aniso_U_22
_atom_site_aniso_U_33
_atom_site_aniso_U_23
_atom_site_aniso_U_13
_atom_site_aniso_U_12
Ho2 0.0645(3) 0.0584(3) 0.0600(3) -0.0139(2) -0.0209(2) 0.0031(2)
Ho3 0.0661(3) 0.0593(3) 0.0578(3) -0.0126(2) -0.0206(2) 0.0055(2)
Ho4 0.0674(3) 0.0603(3) 0.0608(3) -0.0162(2) -0.0219(2) 0.0048(2)
Ho5 0.0719(4) 0.0632(3) 0.0700(3) -0.0165(2) -0.0201(3) 0.0012(3)
Ho1 0.0683(3) 0.0665(3) 0.0749(4) -0.0179(3) -0.0247(3) -0.0011(3)
O15 0.074(5) 0.054(4) 0.055(4) -0.010(3) -0.014(4) 0.001(3)
O27 0.066(5) 0.069(5) 0.073(5) -0.017(4) -0.020(4) 0.001(4)
O22 0.062(5) 0.068(4) 0.065(4) -0.016(4) -0.016(4) 0.007(4)
O5 0.055(4) 0.056(4) 0.066(4) -0.017(3) -0.019(3) 0.010(3)
O29 0.086(6) 0.070(5) 0.081(5) -0.029(4) -0.022(5) 0.010(4)
O11 0.074(5) 0.063(4) 0.060(4) -0.017(3) -0.020(4) 0.011(4)
O25 0.100(7) 0.064(5) 0.080(6) -0.006(4) -0.016(5) 0.008(5)
O3 0.066(5) 0.068(4) 0.066(4) -0.026(4) -0.025(4) 0.017(4)
O18 0.078(6) 0.120(8) 0.093(7) -0.031(6) -0.035(5) 0.000(5)
O28 0.080(5) 0.069(5) 0.061(5) -0.017(4) -0.023(4) 0.008(4)
O13 0.069(5) 0.063(4) 0.082(5) -0.015(4) -0.018(4) -0.005(4)
O6 0.063(5) 0.063(4) 0.063(4) -0.016(3) -0.024(4) 0.005(4)
O24 0.070(5) 0.066(4) 0.068(5) -0.006(4) -0.020(4) 0.001(4)
O7 0.069(5) 0.062(4) 0.074(5) -0.011(4) -0.026(4) -0.001(4)
O16 0.103(7) 0.077(5) 0.075(5) -0.025(4) -0.028(5) -0.007(5)
O14 0.076(5) 0.058(4) 0.074(5) -0.011(4) -0.019(4) -0.001(4)
O23 0.075(5) 0.071(5) 0.051(4) -0.006(3) -0.019(4) 0.009(4)
O19 0.096(7) 0.073(5) 0.094(6) -0.022(5) -0.023(5) -0.021(5)
O21 0.066(5) 0.063(4) 0.066(5) -0.014(4) -0.011(4) 0.002(4)
O10 0.067(5) 0.066(4) 0.056(4) -0.012(3) -0.018(4) 0.000(4)
O26 0.092(6) 0.069(5) 0.070(5) -0.005(4) -0.011(5) 0.005(4)
O9 0.068(5) 0.059(4) 0.052(4) -0.013(3) -0.014(3) 0.002(3)
N10 0.070(6) 0.063(5) 0.064(5) -0.021(4) -0.022(5) 0.010(5)
O12 0.082(6) 0.090(6) 0.111(7) -0.018(6) -0.038(5) -0.006(5)
N4 0.077(6) 0.060(5) 0.062(5) -0.014(4) -0.030(5) 0.003(5)
N5 0.075(6) 0.057(5) 0.079(6) -0.012(4) -0.038(5) -0.002(5)
N12 0.065(6) 0.062(5) 0.064(5) -0.015(4) -0.022(5) -0.001(4)
N2 0.060(6) 0.063(5) 0.069(6) -0.019(4) -0.005(4) 0.006(4)
N11 0.070(6) 0.068(5) 0.057(5) -0.018(4) -0.016(4) 0.008(5)
N8 0.058(5) 0.072(6) 0.060(5) -0.011(4) -0.018(4) -0.003(4)
N1 0.066(6) 0.069(6) 0.067(6) -0.013(4) -0.025(5) 0.007(5)
C10 0.062(6) 0.065(6) 0.052(6) -0.015(5) -0.018(5) 0.007(5)
N7 0.062(6) 0.066(5) 0.059(5) -0.018(4) -0.020(4) 0.008(4)
O4 0.084(6) 0.081(6) 0.098(6) -0.034(5) -0.023(6) 0.009(5)
O2 0.065(5) 0.086(5) 0.065(5) -0.019(4) -0.024(4) 0.001(4)
O20 0.097(7) 0.083(5) 0.093(6) -0.032(5) -0.049(5) 0.004(5)
C22 0.067(7) 0.063(6) 0.053(6) -0.009(5) -0.009(5) 0.010(5)
C20 0.059(6) 0.067(6) 0.057(6) -0.014(5) -0.012(5) 0.007(5)
C29 0.078(8) 0.070(7) 0.068(7) -0.007(6) -0.022(6) -0.002(6)
C24 0.068(7) 0.072(7) 0.053(6) -0.022(5) -0.012(5) 0.009(6)
C28 0.099(9) 0.052(6) 0.081(8) -0.016(5) -0.040(7) 0.016(6)
C13 0.071(7) 0.072(7) 0.064(7) -0.019(5) -0.027(6) 0.017(6)
N6 0.066(6) 0.067(6) 0.082(7) -0.019(5) -0.017(5) -0.008(5)
C4 0.068(8) 0.077(8) 0.097(9) -0.025(7) -0.031(7) 0.017(6)
O1 0.069(5) 0.060(4) 0.067(5) -0.011(3) -0.027(4) 0.000(4)
O8 0.094(7) 0.077(6) 0.116(8) -0.011(5) -0.037(6) -0.013(5)
N9 0.071(6) 0.077(6) 0.075(6) -0.025(5) -0.018(5) -0.002(5)
N3 0.083(7) 0.073(6) 0.076(6) -0.032(5) -0.028(6) 0.012(5)
C23 0.069(7) 0.068(6) 0.052(6) -0.012(5) -0.020(5) 0.010(5)
O30 0.071(5) 0.078(5) 0.100(6) -0.035(5) -0.018(5) -0.002(4)
C11 0.062(7) 0.067(6) 0.062(6) -0.024(5) -0.019(5) 0.002(5)
O17 0.074(6) 0.137(9) 0.114(8) -0.053(7) -0.031(6) 0.025(6)
C34 0.062(6) 0.066(6) 0.055(6) -0.018(5) -0.021(5) 0.004(5)
C26 0.066(7) 0.075(7) 0.064(7) -0.019(6) -0.016(6) 0.007(6)
C7 0.077(8) 0.060(6) 0.073(7) -0.018(5) -0.020(6) 0.014(6)
C19 0.065(7) 0.071(7) 0.066(7) -0.013(5) -0.023(6) 0.006(6)
C14 0.067(7) 0.056(6) 0.074(7) -0.017(5) -0.018(6) 0.007(5)
C12 0.054(6) 0.068(7) 0.076(7) -0.025(6) -0.018(5) 0.001(5)
C2 0.073(8) 0.066(7) 0.067(7) -0.008(5) -0.019(6) 0.001(6)
C25 0.070(7) 0.063(6) 0.071(7) -0.017(6) -0.022(6) 0.002(6)
C50 0.080(8) 0.071(7) 0.057(6) -0.020(5) -0.026(6) 0.011(6)
C16 0.088(9) 0.067(6) 0.047(6) -0.014(5) -0.021(6) -0.004(6)
C15 0.077(8) 0.054(6) 0.065(7) -0.014(5) -0.022(6) 0.002(5)
C17 0.078(8) 0.061(6) 0.060(6) -0.010(5) -0.006(6) -0.007(6)
C35 0.074(8) 0.084(8) 0.058(6) -0.023(6) -0.026(6) 0.009(6)
C21 0.073(7) 0.064(6) 0.058(6) -0.012(5) -0.019(5) 0.005(5)
C63 0.078(8) 0.067(7) 0.067(7) -0.015(6) -0.027(6) 0.014(6)
C59 0.091(9) 0.074(8) 0.066(7) -0.001(6) -0.021(7) -0.005(7)
C55 0.071(8) 0.074(7) 0.066(7) -0.014(6) -0.019(6) 0.013(6)
C33 0.070(7) 0.073(7) 0.052(6) -0.007(5) -0.003(5) 0.002(6)
C51 0.062(7) 0.062(6) 0.094(9) -0.018(6) -0.028(6) 0.010(5)
C48 0.079(8) 0.066(6) 0.049(6) -0.011(5) -0.020(5) 0.000(6)
C49 0.082(9) 0.071(7) 0.075(8) -0.027(6) -0.031(7) 0.018(6)
C1 0.079(8) 0.071(7) 0.079(8) -0.012(6) -0.035(7) 0.011(6)
C53 0.078(8) 0.089(9) 0.055(7) -0.008(6) -0.007(6) 0.000(7)
C6 0.080(9) 0.074(7) 0.103(10) -0.037(7) -0.048(8) 0.025(6)
C3 0.058(7) 0.072(7) 0.098(9) -0.016(7) -0.027(6) 0.000(6)
C31 0.104(10) 0.066(7) 0.064(7) -0.005(6) -0.018(7) -0.010(7)
C64 0.086(9) 0.083(8) 0.068(7) -0.015(6) -0.038(7) -0.002(7)
C32 0.086(8) 0.070(7) 0.054(6) -0.011(5) -0.031(6) 0.006(6)
C65 0.081(8) 0.071(7) 0.066(7) -0.020(6) -0.029(6) 0.013(6)
C36 0.083(8) 0.081(8) 0.062(7) -0.021(6) -0.026(6) 0.007(6)
C27 0.075(8) 0.083(8) 0.082(8) -0.015(6) -0.033(7) 0.008(7)
C62 0.075(8) 0.088(8) 0.075(8) -0.009(7) -0.016(7) 0.010(7)
C5 0.059(7) 0.077(7) 0.070(7) -0.012(6) -0.011(6) 0.017(6)
C30 0.106(10) 0.066(7) 0.074(8) -0.008(6) -0.027(7) -0.016(7)
C8 0.098(10) 0.062(7) 0.076(8) -0.027(6) -0.022(7) 0.012(7)
C47 0.100(10) 0.060(7) 0.092(9) -0.020(6) -0.022(8) 0.006(7)
C58 0.091(10) 0.074(8) 0.072(8) -0.008(6) -0.016(7) -0.017(7)
C60 0.078(8) 0.078(8) 0.076(8) -0.017(6) -0.032(7) 0.006(7)
C56 0.103(11) 0.054(7) 0.118(11) -0.012(7) -0.039(9) 0.018(7)
C66 0.090(10) 0.092(9) 0.074(8) -0.018(7) -0.030(7) -0.010(7)
C18 0.116(12) 0.089(9) 0.086(9) 0.008(7) -0.045(9) -0.020(8)
C40 0.072(7) 0.094(7) 0.121(9) 0.000(6) -0.035(7) 0.004(6)
C68 0.093(10) 0.077(8) 0.097(10) -0.034(7) -0.032(8) 0.008(7)
C61 0.066(8) 0.126(12) 0.073(8) -0.011(8) 0.003(6) 0.017(8)
C44 0.098(11) 0.097(10) 0.096(10) -0.027(8) -0.044(9) -0.016(8)
C9 0.092(10) 0.088(9) 0.124(12) -0.048(9) -0.028(9) 0.028(8)
C54 0.088(9) 0.085(9) 0.081(9) -0.005(7) -0.033(7) 0.020(7)
C69 0.087(10) 0.078(9) 0.128(13) -0.042(9) -0.022(9) -0.008(8)
C52 0.090(9) 0.092(9) 0.078(8) -0.019(7) -0.035(7) 0.009(7)
C67 0.101(11) 0.083(9) 0.129(13) -0.041(9) -0.029(10) 0.014(8)
C70 0.092(10) 0.088(9) 0.090(9) -0.039(8) -0.017(8) -0.005(8)
C71 0.098(11) 0.113(11) 0.126(13) -0.052(10) -0.042(10) -0.008(9)
C41 0.086(9) 0.140(12) 0.148(12) -0.049(10) -0.066(9) 0.018(9)
C42 0.129(14) 0.080(9) 0.110(12) -0.034(8) -0.024(10) -0.009(9)
C45 0.109(11) 0.098(10) 0.084(9) -0.028(8) -0.042(9) 0.005(9)
C43 0.088(10) 0.087(9) 0.110(11) -0.037(8) -0.038(9) -0.006(7)
C46 0.156(16) 0.132(13) 0.074(9) -0.033(9) -0.037(10) -0.010(12)
C39 0.127(10) 0.131(9) 0.139(10) -0.045(8) -0.053(8) 0.019(8)
C38 0.115(14) 0.087(10) 0.138(15) -0.041(10) -0.045(12) 0.023(9)
C57 0.147(15) 0.075(9) 0.101(11) -0.009(8) -0.027(11) 0.003(9)
C37 0.088(12) 0.157(17) 0.150(18) -0.055(14) 0.030(11) -0.013(11)

loop_
_atom_type_symbol
_atom_type_description
_atom_type_scat_dispersion_real
_atom_type_scat_dispersion_imag
_atom_type_scat_source
C C 0.0033 0.0016 'International Tables Vol C Tables 4.2.6.8 and 6.1.1.4'
H H 0.0000 0.0000 'International Tables Vol C Tables 4.2.6.8 and 6.1.1.4'
Ho Ho -0.2175 4.6783 'International Tables Vol C Tables 4.2.6.8 and 6.1.1.4'
N N 0.0061 0.0033 'International Tables Vol C Tables 4.2.6.8 and 6.1.1.4'
O O 0.0106 0.0060 'International Tables Vol C Tables 4.2.6.8 and 6.1.1.4'

loop_
_geom_angle_atom_site_label_1
_geom_angle_atom_site_label_2
_geom_angle_atom_site_label_3
_geom_angle
_geom_angle_site_symmetry_1
_geom_angle_site_symmetry_3
_geom_angle_publ_flag
Ho1 Ho2 Ho3 131.756(19) . . ?
O15 Ho2 Ho3 34.67(17) . . ?
O15 Ho2 Ho1 140.39(18) . . ?
O15 Ho2 O7 156.5(3) . . ?
O15 Ho2 O21 138.2(2) . . ?
O15 Ho2 N4 120.7(3) . . ?
O15 Ho2 N12 64.0(3) . . ?
O22 Ho2 Ho3 107.74(19) . . ?
O22 Ho2 Ho1 118.92(19) . . ?
O22 Ho2 O15 81.8(3) . . ?
O22 Ho2 O7 118.9(3) . . ?
O22 Ho2 O21 74.5(3) . . ?
O22 Ho2 N4 71.8(3) . . ?
O22 Ho2 N12 73.4(3) . . ?
O22 Ho2 O1 138.1(3) . . ?
O7 Ho2 Ho3 122.36(18) . . ?
O7 Ho2 Ho1 41.51(17) . . ?
O7 Ho2 O21 63.2(2) . . ?
O7 Ho2 N4 62.1(3) . . ?
O7 Ho2 N12 129.7(3) . . ?
O21 Ho2 Ho3 168.80(18) . . ?
O21 Ho2 Ho1 44.47(18) . . ?
O21 Ho2 N4 83.8(3) . . ?
O21 Ho2 N12 76.4(3) . . ?
O9 Ho2 Ho3 32.39(17) . . ?
O9 Ho2 Ho1 110.70(19) . . ?
O9 Ho2 O15 67.1(2) . . ?
O9 Ho2 O22 128.8(3) . . ?
O9 Ho2 O7 90.2(2) . . ?
O9 Ho2 O21 152.4(3) . . ?
O9 Ho2 N4 90.0(3) . . ?
O9 Ho2 N12 121.0(3) . . ?
O9 Ho2 O1 90.1(3) . . ?
N4 Ho2 Ho3 107.35(19) . . ?
N4 Ho2 Ho1 98.5(2) . . ?
N12 Ho2 Ho3 93.6(2) . . ?
N12 Ho2 Ho1 88.6(2) . . ?
N12 Ho2 N4 143.4(3) . . ?
O1 Ho2 Ho3 98.58(17) . . ?
O1 Ho2 Ho1 36.79(17) . . ?
O1 Ho2 O15 104.8(3) . . ?
O1 Ho2 O7 68.1(3) . . ?
O1 Ho2 O21 74.0(3) . . ?
O1 Ho2 N4 130.3(3) . . ?
O1 Ho2 N12 73.0(3) . . ?
Ho2 Ho3 Ho4 111.785(16) . . ?
O15 Ho3 Ho2 34.18(17) . . ?
O15 Ho3 Ho4 121.33(18) . . ?
O15 Ho3 O3 148.6(2) . . ?
O15 Ho3 N10 61.6(2) . . ?
O15 Ho3 N1 131.8(3) . . ?
O5 Ho3 Ho2 95.69(16) . . ?
O5 Ho3 Ho4 31.75(17) . . ?
O5 Ho3 O15 92.3(2) . . ?
O5 Ho3 O3 66.2(2) . . ?
O5 Ho3 O24 100.4(3) . . ?
O5 Ho3 O23 152.6(3) . . ?
O5 Ho3 O9 97.0(2) . . ?
O5 Ho3 N10 81.6(3) . . ?
O5 Ho3 N1 126.9(3) . . ?
O3 Ho3 Ho2 121.73(18) . . ?
O3 Ho3 Ho4 34.42(18) . . ?
O3 Ho3 N10 131.4(3) . . ?
O3 Ho3 N1 61.1(3) . . ?
O24 Ho3 Ho2 161.46(19) . . ?
O24 Ho3 Ho4 86.75(19) . . ?
O24 Ho3 O15 135.0(3) . . ?
O24 Ho3 O3 73.8(3) . . ?
O24 Ho3 O23 73.6(3) . . ?
O24 Ho3 N10 77.8(3) . . ?
O24 Ho3 N1 70.6(3) . . ?
O23 Ho3 Ho2 87.89(18) . . ?
O23 Ho3 Ho4 160.29(19) . . ?
O23 Ho3 O15 75.5(3) . . ?
O23 Ho3 O3 133.4(3) . . ?
O23 Ho3 N10 71.0(3) . . ?
O23 Ho3 N1 77.1(3) . . ?
O9 Ho3 Ho2 32.13(17) . . ?
O9 Ho3 Ho4 96.41(17) . . ?
O9 Ho3 O15 66.3(2) . . ?
O9 Ho3 O3 92.8(2) . . ?
O9 Ho3 O24 151.1(3) . . ?
O9 Ho3 O23 100.2(3) . . ?
O9 Ho3 N10 127.7(2) . . ?
O9 Ho3 N1 80.6(3) . . ?
N10 Ho3 Ho2 95.67(18) . . ?
N10 Ho3 Ho4 106.58(19) . . ?
N10 Ho3 N1 140.2(3) . . ?
N1 Ho3 Ho2 106.6(2) . . ?
N1 Ho3 Ho4 95.40(19) . . ?
Ho5 Ho4 Ho3 132.479(19) . . ?
O27 Ho4 Ho3 106.39(19) . . ?
O27 Ho4 Ho5 119.16(19) . . ?
O27 Ho4 O11 120.0(3) . . ?
O27 Ho4 O3 79.4(3) . . ?
O27 Ho4 O28 73.7(3) . . ?
O27 Ho4 O13 137.2(3) . . ?
O27 Ho4 N7 72.6(3) . . ?
O27 Ho4 N3 71.0(3) . . ?
O5 Ho4 Ho3 32.06(17) . . ?
O5 Ho4 Ho5 111.74(18) . . ?
O5 Ho4 O27 128.0(3) . . ?
O5 Ho4 O11 91.6(2) . . ?
O5 Ho4 O3 66.9(2) . . ?
O5 Ho4 O28 155.1(3) . . ?
O5 Ho4 O13 91.0(3) . . ?
O5 Ho4 N7 90.4(2) . . ?
O5 Ho4 N3 120.6(3) . . ?
O11 Ho4 Ho3 123.50(17) . . ?
O11 Ho4 Ho5 41.02(17) . . ?
O11 Ho4 O28 64.4(2) . . ?
O11 Ho4 N7 63.0(3) . . ?
O11 Ho4 N3 130.0(3) . . ?
O3 Ho4 Ho3 34.86(17) . . ?
O3 Ho4 Ho5 141.35(18) . . ?
O3 Ho4 O11 158.0(2) . . ?
O3 Ho4 O28 135.9(2) . . ?
O3 Ho4 N7 119.4(3) . . ?
O3 Ho4 N3 63.4(3) . . ?
O28 Ho4 Ho3 167.46(18) . . ?
O28 Ho4 Ho5 45.44(19) . . ?
O28 Ho4 N7 85.0(3) . . ?
O28 Ho4 N3 75.0(3) . . ?
O13 Ho4 Ho3 99.1(2) . . ?
O13 Ho4 Ho5 36.9(2) . . ?
O13 Ho4 O11 68.1(3) . . ?
O13 Ho4 O3 105.7(3) . . ?
O13 Ho4 O28 74.2(3) . . ?
O13 Ho4 N7 131.1(3) . . ?
O13 Ho4 N3 73.8(3) . . ?
N7 Ho4 Ho3 107.15(19) . . ?
N7 Ho4 Ho5 99.0(2) . . ?
N3 Ho4 Ho3 93.1(2) . . ?
N3 Ho4 Ho5 89.5(2) . . ?
N3 Ho4 N7 142.1(3) . . ?
O29 Ho5 Ho4 90.6(2) . . ?
O29 Ho5 O11 129.1(3) . . ?
O29 Ho5 O28 70.0(3) . . ?
O29 Ho5 N9 127.2(3) . . ?
O11 Ho5 Ho4 41.20(18) . . ?
O11 Ho5 O28 62.4(2) . . ?
O11 Ho5 N9 65.2(3) . . ?
O25 Ho5 Ho4 124.5(2) . . ?
O25 Ho5 O29 74.9(3) . . ?
O25 Ho5 O11 139.0(3) . . ?
O25 Ho5 O28 141.4(3) . . ?
O25 Ho5 N9 132.0(3) . . ?
O25 Ho5 O30 81.8(3) . . ?
O28 Ho5 Ho4 42.39(16) . . ?
O13 Ho5 Ho4 38.0(2) . . ?
O13 Ho5 O29 80.4(3) . . ?
O13 Ho5 O11 69.1(3) . . ?
O13 Ho5 O25 86.5(3) . . ?
O13 Ho5 O28 72.4(3) . . ?
O13 Ho5 O26 104.6(3) . . ?
O13 Ho5 N9 134.1(3) . . ?
O13 Ho5 O30 153.5(3) . . ?
O26 Ho5 Ho4 113.4(2) . . ?
O26 Ho5 O29 147.3(3) . . ?
O26 Ho5 O11 81.3(3) . . ?
O26 Ho5 O25 73.3(3) . . ?
O26 Ho5 O28 142.5(3) . . ?
O26 Ho5 N9 72.3(3) . . ?
O26 Ho5 O30 94.7(3) . . ?
N9 Ho5 Ho4 99.6(2) . . ?
N9 Ho5 O28 83.5(3) . . ?
O30 Ho5 Ho4 145.2(2) . . ?
O30 Ho5 O29 73.6(3) . . ?
O30 Ho5 O11 132.8(3) . . ?
O30 Ho5 O28 102.8(3) . . ?
O30 Ho5 N9 68.8(3) . . ?
O18 Ho1 Ho2 123.9(3) . . ?
O18 Ho1 O7 139.0(3) . . ?
O18 Ho1 O19 81.6(3) . . ?
O18 Ho1 O21 141.8(3) . . ?
O18 Ho1 O20 76.0(3) . . ?
O18 Ho1 N6 131.1(3) . . ?
O7 Ho1 Ho2 41.74(18) . . ?
O7 Ho1 O21 62.0(3) . . ?
O7 Ho1 N6 64.6(3) . . ?
O19 Ho1 Ho2 146.6(2) . . ?
O19 Ho1 O7 132.3(3) . . ?
O19 Ho1 O21 104.2(3) . . ?
O19 Ho1 N6 68.8(3) . . ?
O21 Ho1 Ho2 42.49(16) . . ?
O20 Ho1 Ho2 91.5(2) . . ?
O20 Ho1 O7 129.6(3) . . ?
O20 Ho1 O19 73.0(3) . . ?
O20 Ho1 O21 70.1(3) . . ?
O20 Ho1 N6 126.6(3) . . ?
N6 Ho1 Ho2 100.4(2) . . ?
N6 Ho1 O21 84.5(3) . . ?
O1 Ho1 Ho2 38.01(19) . . ?
O1 Ho1 O18 85.9(3) . . ?
O1 Ho1 O7 69.3(2) . . ?
O1 Ho1 O19 155.1(3) . . ?
O1 Ho1 O21 73.2(3) . . ?
O1 Ho1 O20 83.2(3) . . ?
O1 Ho1 N6 133.9(3) . . ?
O1 Ho1 O17 103.6(3) . . ?
O17 Ho1 Ho2 113.8(3) . . ?
O17 Ho1 O18 72.5(3) . . ?
O17 Ho1 O7 81.9(3) . . ?
O17 Ho1 O19 93.1(4) . . ?
O17 Ho1 O21 142.8(3) . . ?
O17 Ho1 O20 147.1(3) . . ?
O17 Ho1 N6 71.3(3) . . ?
Ho2 O15 Ho3 111.2(3) . . ?
C34 O15 Ho2 124.3(6) . . ?
C34 O15 Ho3 117.9(6) . . ?
C63 O27 Ho4 138.0(8) . . ?
C50 O22 Ho2 137.3(8) . . ?
Ho4 O5 Ho3 116.2(3) . . ?
C10 O5 Ho3 123.8(6) . . ?
C10 O5 Ho4 119.9(6) . . ?
C68 O29 Ho5 135.3(9) . . ?
Ho5 O11 Ho4 97.8(3) . . ?
C25 O11 Ho4 116.2(7) . . ?
C25 O11 Ho5 117.8(7) . . ?
C58 O25 Ho5 137.6(9) . . ?
Ho4 O3 Ho3 110.7(3) . . ?
C7 O3 Ho3 118.8(7) . . ?
C7 O3 Ho4 125.8(7) . . ?
C40 O18 Ho1 138.4(10) . . ?
Ho4 O28 Ho5 92.2(2) . . ?
C65 O28 Ho4 132.3(8) . . ?
C65 O28 Ho5 135.4(8) . . ?
Ho5 O13 Ho4 105.1(3) . . ?
C28 O13 Ho4 127.9(7) . . ?
C28 O13 Ho5 123.8(7) . . ?
C11 O6 C14 106.4(8) . . ?
C55 O24 Ho3 136.5(8) . . ?
Ho1 O7 Ho2 96.7(3) . . ?
C16 O7 Ho2 116.9(7) . . ?
C16 O7 Ho1 117.4(6) . . ?
N12 O16 H16 109.5 . . ?
C29 O14 C32 107.1(9) . . ?
C53 O23 Ho3 135.9(8) . . ?
C43 O19 Ho1 135.4(9) . . ?
Ho2 O21 Ho1 93.0(2) . . ?
C48 O21 Ho2 130.4(7) . . ?
C48 O21 Ho1 135.9(7) . . ?
C20 O10 C23 105.3(8) . . ?
C60 O26 Ho5 137.0(8) . . ?
Ho2 O9 Ho3 115.5(3) . . ?
C19 O9 Ho2 120.1(6) . . ?
C19 O9 Ho3 124.3(6) . . ?
N11 N10 Ho3 109.1(6) . . ?
C33 N10 Ho3 137.5(7) . . ?
C33 N10 N11 111.7(9) . . ?
N9 O12 H12 109.5 . . ?
N5 N4 Ho2 114.4(6) . . ?
C15 N4 Ho2 132.1(8) . . ?
C15 N4 N5 110.9(9) . . ?
C16 N5 N4 111.6(9) . . ?
O16 N12 Ho2 125.7(6) . . ?
C35 N12 Ho2 120.7(7) . . ?
C35 N12 O16 113.5(9) . . ?
C7 N2 N1 110.7(9) . . ?
C34 N11 N10 111.8(8) . . ?
C25 N8 N7 111.1(9) . . ?
N2 N1 Ho3 110.3(6) . . ?
C6 N1 Ho3 133.6(8) . . ?
C6 N1 N2 112.7(9) . . ?
O5 C10 H10A 109.0 . . ?
O5 C10 H10B 109.0 . . ?
O5 C10 C11 113.0(9) . . ?
H10A C10 H10B 107.8 . . ?
C11 C10 H10A 109.0 . . ?
C11 C10 H10B 109.0 . . ?
N8 N7 Ho4 113.9(6) . . ?
C24 N7 Ho4 131.7(7) . . ?
C24 N7 N8 110.8(9) . . ?
N3 O4 H4 109.5 . . ?
C2 O2 C5 107.7(9) . . ?
C45 O20 Ho1 134.7(10) . . ?
C23 C22 H22 126.1 . . ?
C23 C22 C21 107.9(10) . . ?
C21 C22 H22 126.1 . . ?
O10 C20 C19 113.0(9) . . ?
C21 C20 O10 111.8(10) . . ?
C21 C20 C19 135.2(11) . . ?
O14 C29 C28 114.7(10) . . ?
C30 C29 O14 110.5(11) . . ?
C30 C29 C28 134.5(12) . . ?
N7 C24 H24 117.9 . . ?
N7 C24 C23 124.3(11) . . ?
C23 C24 H24 117.9 . . ?
O13 C28 C29 112.3(9) . . ?
O13 C28 H28A 109.1 . . ?
O13 C28 H28B 109.1 . . ?
C29 C28 H28A 109.1 . . ?
C29 C28 H28B 109.1 . . ?
H28A C28 H28B 107.9 . . ?
C14 C13 H13 126.3 . . ?
C14 C13 C12 107.5(10) . . ?
C12 C13 H13 126.3 . . ?
O8 N6 Ho1 123.6(7) . . ?
C17 N6 Ho1 119.8(8) . . ?
C17 N6 O8 116.4(10) . . ?
C3 C4 H4A 127.7 . . ?
C5 C4 H4A 127.7 . . ?
C5 C4 C3 104.5(11) . . ?
Ho1 O1 Ho2 105.2(3) . . ?
C1 O1 Ho2 127.4(7) . . ?
C1 O1 Ho1 124.3(7) . . ?
N6 O8 H8 109.5 . . ?
O12 N9 Ho5 122.9(7) . . ?
C26 N9 Ho5 119.2(8) . . ?
C26 N9 O12 117.3(10) . . ?
O4 N3 Ho4 126.9(7) . . ?
C8 N3 Ho4 120.1(8) . . ?
C8 N3 O4 112.1(10) . . ?
O10 C23 C24 118.1(10) . . ?
C22 C23 O10 109.6(10) . . ?
C22 C23 C24 132.2(10) . . ?
C70 O30 Ho5 134.4(9) . . ?
O6 C11 C10 113.5(9) . . ?
C12 C11 O6 110.6(10) . . ?
C12 C11 C10 135.6(11) . . ?
C38 O17 Ho1 134.9(10) . . ?
O15 C34 C35 118.5(10) . . ?
N11 C34 O15 125.1(9) . . ?
N11 C34 C35 116.4(9) . . ?
N9 C26 C25 113.3(11) . . ?
N9 C26 C27 125.0(11) . . ?
C25 C26 C27 121.3(11) . . ?
O3 C7 N2 128.0(11) . . ?
O3 C7 C8 116.8(11) . . ?
N2 C7 C8 115.2(10) . . ?
O9 C19 C20 112.2(9) . . ?
O9 C19 H19A 109.2 . . ?
O9 C19 H19B 109.2 . . ?
C20 C19 H19A 109.2 . . ?
C20 C19 H19B 109.2 . . ?
H19A C19 H19B 107.9 . . ?
O6 C14 C15 117.1(10) . . ?
C13 C14 O6 109.1(10) . . ?
C13 C14 C15 133.7(11) . . ?
C13 C12 H12A 126.8 . . ?
C11 C12 C13 106.3(10) . . ?
C11 C12 H12A 126.8 . . ?
O2 C2 C1 115.0(11) . . ?
C3 C2 O2 109.1(11) . . ?
C3 C2 C1 135.5(12) . . ?
O11 C25 C26 117.0(10) . . ?
N8 C25 O11 128.2(11) . . ?
N8 C25 C26 114.3(10) . . ?
O22 C50 C51 116.6(10) . . ?
O22 C50 C49 123.8(11) . . ?
C49 C50 C51 119.6(10) . . ?
O7 C16 C17 115.8(11) . . ?
N5 C16 O7 127.4(11) . . ?
N5 C16 C17 116.6(11) . . ?
N4 C15 C14 124.2(10) . . ?
N4 C15 H15 117.9 . . ?
C14 C15 H15 117.9 . . ?
N6 C17 C16 114.0(10) . . ?
N6 C17 C18 123.0(11) . . ?
C16 C17 C18 122.8(11) . . ?
N12 C35 C34 112.3(10) . . ?
N12 C35 C36 126.2(11) . . ?
C34 C35 C36 121.3(11) . . ?
C22 C21 H21 127.3 . . ?
C20 C21 C22 105.4(11) . . ?
C20 C21 H21 127.3 . . ?
O27 C63 C64 125.2(12) . . ?
O27 C63 C62 115.8(11) . . ?
C64 C63 C62 119.0(11) . . ?
C58 C59 H59 117.8 . . ?
C60 C59 H59 117.8 . . ?
C60 C59 C58 124.5(13) . . ?
O24 C55 C56 116.2(11) . . ?
O24 C55 C54 125.2(11) . . ?
C54 C55 C56 118.7(11) . . ?
N10 C33 H33 117.9 . . ?
N10 C33 C32 124.1(11) . . ?
C32 C33 H33 117.9 . . ?
C50 C51 H51A 109.5 . . ?
C50 C51 H51B 109.5 . . ?
C50 C51 H51C 109.5 . . ?
H51A C51 H51B 109.5 . . ?
H51A C51 H51C 109.5 . . ?
H51B C51 H51C 109.5 . . ?
O21 C48 C49 126.3(11) . . ?
O21 C48 C47 115.1(11) . . ?
C49 C48 C47 118.5(11) . . ?
C50 C49 H49 116.7 . . ?
C48 C49 C50 126.6(11) . . ?
C48 C49 H49 116.7 . . ?
O1 C1 C2 113.5(10) . . ?
O1 C1 H1A 108.9 . . ?
O1 C1 H1B 108.9 . . ?
C2 C1 H1A 108.9 . . ?
C2 C1 H1B 108.9 . . ?
H1A C1 H1B 107.7 . . ?
O23 C53 C54 125.1(12) . . ?
O23 C53 C52 115.4(11) . . ?
C54 C53 C52 119.6(11) . . ?
N1 C6 H6 118.0 . . ?
N1 C6 C5 124.1(11) . . ?
C5 C6 H6 118.0 . . ?
C4 C3 H3 125.7 . . ?
C2 C3 C4 108.6(11) . . ?
C2 C3 H3 125.7 . . ?
C32 C31 H31 126.8 . . ?
C32 C31 C30 106.3(11) . . ?
C30 C31 H31 126.8 . . ?
C63 C64 H64 116.9 . . ?
C63 C64 C65 126.3(12) . . ?
C65 C64 H64 116.9 . . ?
O14 C32 C33 117.0(10) . . ?
C31 C32 O14 109.9(10) . . ?
C31 C32 C33 133.1(11) . . ?
O28 C65 C64 124.1(11) . . ?
O28 C65 C66 115.3(11) . . ?
C64 C65 C66 120.5(11) . . ?
C35 C36 H36A 109.5 . . ?
C35 C36 H36B 109.5 . . ?
C35 C36 H36C 109.5 . . ?
H36A C36 H36B 109.5 . . ?
H36A C36 H36C 109.5 . . ?
H36B C36 H36C 109.5 . . ?
C26 C27 H27A 109.5 . . ?
C26 C27 H27B 109.5 . . ?
C26 C27 H27C 109.5 . . ?
H27A C27 H27B 109.5 . . ?
H27A C27 H27C 109.5 . . ?
H27B C27 H27C 109.5 . . ?
C63 C62 H62A 109.5 . . ?
C63 C62 H62B 109.5 . . ?
C63 C62 H62C 109.5 . . ?
H62A C62 H62B 109.5 . . ?
H62A C62 H62C 109.5 . . ?
H62B C62 H62C 109.5 . . ?
O2 C5 C4 110.0(11) . . ?
O2 C5 C6 118.0(11) . . ?
C4 C5 C6 132.0(11) . . ?
C29 C30 C31 106.2(11) . . ?
C29 C30 H30 126.9 . . ?
C31 C30 H30 126.9 . . ?
N3 C8 C7 111.6(11) . . ?
N3 C8 C9 126.9(12) . . ?
C9 C8 C7 121.2(12) . . ?
C48 C47 H47A 109.5 . . ?
C48 C47 H47B 109.5 . . ?
C48 C47 H47C 109.5 . . ?
H47A C47 H47B 109.5 . . ?
H47A C47 H47C 109.5 . . ?
H47B C47 H47C 109.5 . . ?
O25 C58 C59 122.6(12) . . ?
O25 C58 C57 117.5(13) . . ?
C59 C58 C57 119.9(13) . . ?
O26 C60 C59 124.0(12) . . ?
O26 C60 C61 118.5(11) . . ?
C59 C60 C61 117.5(13) . . ?
C55 C56 H56A 109.5 . . ?
C55 C56 H56B 109.5 . . ?
C55 C56 H56C 109.5 . . ?
H56A C56 H56B 109.5 . . ?
H56A C56 H56C 109.5 . . ?
H56B C56 H56C 109.5 . . ?
C65 C66 H66A 109.5 . . ?
C65 C66 H66B 109.5 . . ?
C65 C66 H66C 109.5 . . ?
H66A C66 H66B 109.5 . . ?
H66A C66 H66C 109.5 . . ?
H66B C66 H66C 109.5 . . ?
C17 C18 H18A 109.5 . . ?
C17 C18 H18B 109.5 . . ?
C17 C18 H18C 109.5 . . ?
H18A C18 H18B 109.5 . . ?
H18A C18 H18C 109.5 . . ?
H18B C18 H18C 109.5 . . ?
O18 C40 C41 116.1(16) . . ?
O18 C40 C39 123.0(15) . . ?
C39 C40 C41 120.5(16) . . ?
O29 C68 C69 121.9(13) . . ?
O29 C68 C67 118.0(13) . . ?
C69 C68 C67 119.9(12) . . ?
C60 C61 H61A 109.5 . . ?
C60 C61 H61B 109.5 . . ?
C60 C61 H61C 109.5 . . ?
H61A C61 H61B 109.5 . . ?
H61A C61 H61C 109.5 . . ?
H61B C61 H61C 109.5 . . ?
C45 C44 H44 117.7 . . ?
C43 C44 H44 117.7 . . ?
C43 C44 C45 124.6(13) . . ?
C8 C9 H9A 109.5 . . ?
C8 C9 H9B 109.5 . . ?
C8 C9 H9C 109.5 . . ?
H9A C9 H9B 109.5 . . ?
H9A C9 H9C 109.5 . . ?
H9B C9 H9C 109.5 . . ?
C55 C54 H54 118.3 . . ?
C53 C54 C55 123.4(12) . . ?
C53 C54 H54 118.3 . . ?
C68 C69 H69 117.1 . . ?
C70 C69 C68 125.7(13) . . ?
C70 C69 H69 117.1 . . ?
C53 C52 H52A 109.5 . . ?
C53 C52 H52B 109.5 . . ?
C53 C52 H52C 109.5 . . ?
H52A C52 H52B 109.5 . . ?
H52A C52 H52C 109.5 . . ?
H52B C52 H52C 109.5 . . ?
C68 C67 H67A 109.5 . . ?
C68 C67 H67B 109.5 . . ?
C68 C67 H67C 109.5 . . ?
H67A C67 H67B 109.5 . . ?
H67A C67 H67C 109.5 . . ?
H67B C67 H67C 109.5 . . ?
O30 C70 C69 125.6(13) . . ?
O30 C70 C71 116.4(13) . . ?
C69 C70 C71 117.9(12) . . ?
C70 C71 H71A 109.5 . . ?
C70 C71 H71B 109.5 . . ?
C70 C71 H71C 109.5 . . ?
H71A C71 H71B 109.5 . . ?
H71A C71 H71C 109.5 . . ?
H71B C71 H71C 109.5 . . ?
C40 C41 H41A 109.5 . . ?
C40 C41 H41B 109.5 . . ?
C40 C41 H41C 109.5 . . ?
H41A C41 H41B 109.5 . . ?
H41A C41 H41C 109.5 . . ?
H41B C41 H41C 109.5 . . ?
H42A C42 H42B 109.5 . . ?
H42A C42 H42C 109.5 . . ?
H42B C42 H42C 109.5 . . ?
C43 C42 H42A 109.5 . . ?
C43 C42 H42B 109.5 . . ?
C43 C42 H42C 109.5 . . ?
O20 C45 C44 126.2(14) . . ?
O20 C45 C46 115.1(14) . . ?
C44 C45 C46 118.7(13) . . ?
O19 C43 C44 123.9(13) . . ?
O19 C43 C42 116.9(14) . . ?
C44 C43 C42 119.2(13) . . ?
C45 C46 H46A 109.5 . . ?
C45 C46 H46B 109.5 . . ?
C45 C46 H46C 109.5 . . ?
H46A C46 H46B 109.5 . . ?
H46A C46 H46C 109.5 . . ?
H46B C46 H46C 109.5 . . ?
C40 C39 H39 117.0 . . ?
C40 C39 C38 126.1(19) . . ?
C38 C39 H39 117.0 . . ?
O17 C38 C39 119.6(18) . . ?
O17 C38 C37 116.1(15) . . ?
C39 C38 C37 124.3(18) . . ?
C58 C57 H57A 109.5 . . ?
C58 C57 H57B 109.5 . . ?
C58 C57 H57C 109.5 . . ?
H57A C57 H57B 109.5 . . ?
H57A C57 H57C 109.5 . . ?
H57B C57 H57C 109.5 . . ?
C38 C37 H37A 109.5 . . ?
C38 C37 H37B 109.5 . . ?
C38 C37 H37C 109.5 . . ?
H37A C37 H37B 109.5 . . ?
H37A C37 H37C 109.5 . . ?
H37B C37 H37C 109.5 . . ?

loop_
_geom_bond_atom_site_label_1
_geom_bond_atom_site_label_2
_geom_bond_distance
_geom_bond_site_symmetry_2
_geom_bond_publ_flag
Ho2 Ho3 3.8648(7) . ?
Ho2 Ho1 3.6009(8) . ?
Ho2 O15 2.328(7) . ?
Ho2 O22 2.294(7) . ?
Ho2 O7 2.414(8) . ?
Ho2 O21 2.436(7) . ?
Ho2 O9 2.277(7) . ?
Ho2 N4 2.623(8) . ?
Ho2 N12 2.556(9) . ?
Ho2 O1 2.298(7) . ?
Ho3 Ho4 3.8746(7) . ?
Ho3 O15 2.357(7) . ?
Ho3 O5 2.292(7) . ?
Ho3 O3 2.368(7) . ?
Ho3 O24 2.300(7) . ?
Ho3 O23 2.304(7) . ?
Ho3 O9 2.293(7) . ?
Ho3 N10 2.703(9) . ?
Ho3 N1 2.728(10) . ?
Ho4 Ho5 3.6019(8) . ?
Ho4 O27 2.292(8) . ?
Ho4 O5 2.272(7) . ?
Ho4 O11 2.394(8) . ?
Ho4 O3 2.341(7) . ?
Ho4 O28 2.430(7) . ?
Ho4 O13 2.296(8) . ?
Ho4 N7 2.587(9) . ?
Ho4 N3 2.566(10) . ?
Ho5 O29 2.340(8) . ?
Ho5 O11 2.386(7) . ?
Ho5 O25 2.288(8) . ?
Ho5 O28 2.568(8) . ?
Ho5 O13 2.242(8) . ?
Ho5 O26 2.280(9) . ?
Ho5 N9 2.533(10) . ?
Ho5 O30 2.321(8) . ?
Ho1 O18 2.304(9) . ?
Ho1 O7 2.403(7) . ?
Ho1 O19 2.350(8) . ?
Ho1 O21 2.526(8) . ?
Ho1 O20 2.322(9) . ?
Ho1 N6 2.491(10) . ?
Ho1 O1 2.235(7) . ?
Ho1 O17 2.295(10) . ?
O15 C34 1.313(12) . ?
O27 C63 1.260(13) . ?
O22 C50 1.273(12) . ?
O5 C10 1.400(12) . ?
O29 C68 1.259(14) . ?
O11 C25 1.311(13) . ?
O25 C58 1.267(15) . ?
O3 C7 1.281(13) . ?
O18 C40 1.253(17) . ?
O28 C65 1.302(13) . ?
O13 C28 1.431(12) . ?
O6 C11 1.379(13) . ?
O6 C14 1.381(12) . ?
O24 C55 1.244(13) . ?
O7 C16 1.310(13) . ?
O16 H16 0.8400 . ?
O16 N12 1.391(11) . ?
O14 C29 1.357(14) . ?
O14 C32 1.358(12) . ?
O23 C53 1.260(14) . ?
O19 C43 1.292(15) . ?
O21 C48 1.303(13) . ?
O10 C20 1.369(13) . ?
O10 C23 1.383(12) . ?
O26 C60 1.256(15) . ?
O9 C19 1.404(13) . ?
N10 N11 1.425(12) . ?
N10 C33 1.291(14) . ?
O12 H12 0.8400 . ?
O12 N9 1.389(12) . ?
N4 N5 1.401(12) . ?
N4 C15 1.285(14) . ?
N5 C16 1.277(14) . ?
N12 C35 1.278(14) . ?
N2 N1 1.417(12) . ?
N2 C7 1.300(15) . ?
N11 C34 1.310(13) . ?
N8 N7 1.413(12) . ?
N8 C25 1.273(14) . ?
N1 C6 1.281(14) . ?
C10 H10A 0.9900 . ?
C10 H10B 0.9900 . ?
C10 C11 1.474(14) . ?
N7 C24 1.302(14) . ?
O4 H4 0.8400 . ?
O4 N3 1.370(12) . ?
O2 C2 1.358(13) . ?
O2 C5 1.358(13) . ?
O20 C45 1.257(15) . ?
C22 H22 0.9500 . ?
C22 C23 1.345(15) . ?
C22 C21 1.418(15) . ?
C20 C19 1.473(14) . ?
C20 C21 1.341(14) . ?
C29 C28 1.480(16) . ?
C29 C30 1.340(16) . ?
C24 H24 0.9500 . ?
C24 C23 1.418(16) . ?
C28 H28A 0.9900 . ?
C28 H28B 0.9900 . ?
C13 H13 0.9500 . ?
C13 C14 1.349(16) . ?
C13 C12 1.430(15) . ?
N6 O8 1.380(12) . ?
N6 C17 1.275(15) . ?
C4 H4A 0.9500 . ?
C4 C3 1.418(16) . ?
C4 C5 1.376(16) . ?
O1 C1 1.430(12) . ?
O8 H8 0.8400 . ?
N9 C26 1.259(14) . ?
N3 C8 1.275(16) . ?
O30 C70 1.260(14) . ?
C11 C12 1.334(15) . ?
O17 C38 1.34(2) . ?
C34 C35 1.483(15) . ?
C26 C25 1.498(16) . ?
C26 C27 1.525(15) . ?
C7 C8 1.531(16) . ?
C19 H19A 0.9900 . ?
C19 H19B 0.9900 . ?
C14 C15 1.443(15) . ?
C12 H12A 0.9500 . ?
C2 C1 1.479(16) . ?
C2 C3 1.340(16) . ?
C50 C51 1.488(16) . ?
C50 C49 1.418(16) . ?
C16 C17 1.467(15) . ?
C15 H15 0.9500 . ?
C17 C18 1.513(16) . ?
C35 C36 1.489(15) . ?
C21 H21 0.9500 . ?
C63 C64 1.378(16) . ?
C63 C62 1.516(17) . ?
C59 H59 0.9500 . ?
C59 C58 1.404(18) . ?
C59 C60 1.400(16) . ?
C55 C56 1.519(16) . ?
C55 C54 1.400(17) . ?
C33 H33 0.9500 . ?
C33 C32 1.419(16) . ?
C51 H51A 0.9800 . ?
C51 H51B 0.9800 . ?
C51 H51C 0.9800 . ?
C48 C49 1.364(17) . ?
C48 C47 1.531(15) . ?
C49 H49 0.9500 . ?
C1 H1A 0.9900 . ?
C1 H1B 0.9900 . ?
C53 C54 1.392(18) . ?
C53 C52 1.544(17) . ?
C6 H6 0.9500 . ?
C6 C5 1.414(16) . ?
C3 H3 0.9500 . ?
C31 H31 0.9500 . ?
C31 C32 1.350(16) . ?
C31 C30 1.430(17) . ?
C64 H64 0.9500 . ?
C64 C65 1.407(17) . ?
C65 C66 1.518(16) . ?
C36 H36A 0.9800 . ?
C36 H36B 0.9800 . ?
C36 H36C 0.9800 . ?
C27 H27A 0.9800 . ?
C27 H27B 0.9800 . ?
C27 H27C 0.9800 . ?
C62 H62A 0.9800 . ?
C62 H62B 0.9800 . ?
C62 H62C 0.9800 . ?
C30 H30 0.9500 . ?
C8 C9 1.491(17) . ?
C47 H47A 0.9800 . ?
C47 H47B 0.9800 . ?
C47 H47C 0.9800 . ?
C58 C57 1.518(18) . ?
C60 C61 1.508(17) . ?
C56 H56A 0.9800 . ?
C56 H56B 0.9800 . ?
C56 H56C 0.9800 . ?
C66 H66A 0.9800 . ?
C66 H66B 0.9800 . ?
C66 H66C 0.9800 . ?
C18 H18A 0.9800 . ?
C18 H18B 0.9800 . ?
C18 H18C 0.9800 . ?
C40 C41 1.467(19) . ?
C40 C39 1.39(2) . ?
C68 C69 1.418(19) . ?
C68 C67 1.481(18) . ?
C61 H61A 0.9800 . ?
C61 H61B 0.9800 . ?
C61 H61C 0.9800 . ?
C44 H44 0.9500 . ?
C44 C45 1.392(19) . ?
C44 C43 1.373(19) . ?
C9 H9A 0.9800 . ?
C9 H9B 0.9800 . ?
C9 H9C 0.9800 . ?
C54 H54 0.9500 . ?
C69 H69 0.9500 . ?
C69 C70 1.388(19) . ?
C52 H52A 0.9800 . ?
C52 H52B 0.9800 . ?
C52 H52C 0.9800 . ?
C67 H67A 0.9800 . ?
C67 H67B 0.9800 . ?
C67 H67C 0.9800 . ?
C70 C71 1.547(19) . ?
C71 H71A 0.9800 . ?
C71 H71B 0.9800 . ?
C71 H71C 0.9800 . ?
C41 H41A 0.9800 . ?
C41 H41B 0.9800 . ?
C41 H41C 0.9800 . ?
C42 H42A 0.9800 . ?
C42 H42B 0.9800 . ?
C42 H42C 0.9800 . ?
C42 C43 1.527(19) . ?
C45 C46 1.548(19) . ?
C46 H46A 0.9800 . ?
C46 H46B 0.9800 . ?
C46 H46C 0.9800 . ?
C39 H39 0.9500 . ?
C39 C38 1.43(2) . ?
C38 C37 1.55(2) . ?
C57 H57A 0.9800 . ?
C57 H57B 0.9800 . ?
C57 H57C 0.9800 . ?
C37 H37A 0.9800 . ?
C37 H37B 0.9800 . ?
C37 H37C 0.9800 . ?

loop_
_geom_torsion_atom_site_label_1
_geom_torsion_atom_site_label_2
_geom_torsion_atom_site_label_3
_geom_torsion_atom_site_label_4
_geom_torsion
_geom_torsion_site_symmetry_1
_geom_torsion_site_symmetry_2
_geom_torsion_site_symmetry_3
_geom_torsion_site_symmetry_4
_geom_torsion_publ_flag
Ho2 O15 C34 N11 176.8(8) . . . . ?
Ho2 O15 C34 C35 -6.0(13) . . . . ?
Ho2 O22 C50 C51 173.8(7) . . . . ?
Ho2 O22 C50 C49 -5.8(17) . . . . ?
Ho2 O7 C16 N5 -26.9(14) . . . . ?
Ho2 O7 C16 C17 148.6(8) . . . . ?
Ho2 O21 C48 C49 7.1(16) . . . . ?
Ho2 O21 C48 C47 -168.7(7) . . . . ?
Ho2 O9 C19 C20 -79.1(10) . . . . ?
Ho2 N4 N5 C16 16.4(11) . . . . ?
Ho2 N4 C15 C14 -22.0(16) . . . . ?
Ho2 N12 C35 C34 1.4(13) . . . . ?
Ho2 N12 C35 C36 176.9(9) . . . . ?
Ho2 O1 C1 C2 99.0(11) . . . . ?
Ho3 O15 C34 N11 -34.4(14) . . . . ?
Ho3 O15 C34 C35 142.8(8) . . . . ?
Ho3 O5 C10 C11 105.0(8) . . . . ?
Ho3 O3 C7 N2 -32.0(16) . . . . ?
Ho3 O3 C7 C8 147.4(8) . . . . ?
Ho3 O24 C55 C56 174.5(8) . . . . ?
Ho3 O24 C55 C54 -5(2) . . . . ?
Ho3 O23 C53 C54 4(2) . . . . ?
Ho3 O23 C53 C52 -176.9(8) . . . . ?
Ho3 O9 C19 C20 104.4(9) . . . . ?
Ho3 N10 N11 C34 24.8(10) . . . . ?
Ho3 N10 C33 C32 -17.7(19) . . . . ?
Ho3 N1 C6 C5 -28(2) . . . . ?
Ho4 O27 C63 C64 -6.5(19) . . . . ?
Ho4 O27 C63 C62 171.9(7) . . . . ?
Ho4 O5 C10 C11 -79.6(9) . . . . ?
Ho4 O11 C25 N8 -24.2(15) . . . . ?
Ho4 O11 C25 C26 147.6(8) . . . . ?
Ho4 O3 C7 N2 174.4(9) . . . . ?
Ho4 O3 C7 C8 -6.2(14) . . . . ?
Ho4 O28 C65 C64 5.5(17) . . . . ?
Ho4 O28 C65 C66 -177.1(8) . . . . ?
Ho4 O13 C28 C29 99.3(11) . . . . ?
Ho4 N7 C24 C23 -26.6(15) . . . . ?
Ho4 N3 C8 C7 15.2(14) . . . . ?
Ho4 N3 C8 C9 -170.3(11) . . . . ?
Ho5 O29 C68 C69 21(2) . . . . ?
Ho5 O29 C68 C67 -163.8(10) . . . . ?
Ho5 O11 C25 N8 -139.7(10) . . . . ?
Ho5 O11 C25 C26 32.1(13) . . . . ?
Ho5 O25 C58 C59 -7(2) . . . . ?
Ho5 O25 C58 C57 170.4(10) . . . . ?
Ho5 O28 C65 C64 179.7(8) . . . . ?
Ho5 O28 C65 C66 -2.9(15) . . . . ?
Ho5 O13 C28 C29 -104.0(10) . . . . ?
Ho5 O26 C60 C59 8(2) . . . . ?
Ho5 O26 C60 C61 -171.6(9) . . . . ?
Ho5 N9 C26 C25 10.3(13) . . . . ?
Ho5 N9 C26 C27 -176.2(9) . . . . ?
Ho5 O30 C70 C69 -5(2) . . . . ?
Ho5 O30 C70 C71 177.4(9) . . . . ?
Ho1 O18 C40 C41 169.1(10) . . . . ?
Ho1 O18 C40 C39 -3(3) . . . . ?
Ho1 O7 C16 N5 -141.3(10) . . . . ?
Ho1 O7 C16 C17 34.3(12) . . . . ?
Ho1 O19 C43 C44 -4(2) . . . . ?
Ho1 O19 C43 C42 177.3(10) . . . . ?
Ho1 O21 C48 C49 175.0(8) . . . . ?
Ho1 O21 C48 C47 -0.7(14) . . . . ?
Ho1 O20 C45 C44 15(2) . . . . ?
Ho1 O20 C45 C46 -168.1(10) . . . . ?
Ho1 N6 C17 C16 7.7(14) . . . . ?
Ho1 N6 C17 C18 -176.5(10) . . . . ?
Ho1 O1 C1 C2 -103.9(10) . . . . ?
Ho1 O17 C38 C39 28(2) . . . . ?
Ho1 O17 C38 C37 -153.3(12) . . . . ?
O15 C34 C35 N12 2.6(15) . . . . ?
O15 C34 C35 C36 -173.1(10) . . . . ?
O27 C63 C64 C65 3(2) . . . . ?
O22 C50 C49 C48 -3.8(18) . . . . ?
O5 C10 C11 O6 -44.9(12) . . . . ?
O5 C10 C11 C12 128.1(13) . . . . ?
O29 C68 C69 C70 -3(3) . . . . ?
O3 C7 C8 N3 -6.8(16) . . . . ?
O3 C7 C8 C9 178.4(12) . . . . ?
O18 C40 C39 C38 -7(3) . . . . ?
O6 C11 C12 C13 0.8(12) . . . . ?
O6 C14 C15 N4 -10.3(16) . . . . ?
O24 C55 C54 C53 0(2) . . . . ?
O7 C16 C17 N6 -27.4(15) . . . . ?
O7 C16 C17 C18 156.7(12) . . . . ?
O16 N12 C35 C34 -177.2(9) . . . . ?
O16 N12 C35 C36 -1.8(17) . . . . ?
O14 C29 C28 O13 -59.3(15) . . . . ?
O14 C29 C30 C31 0.6(16) . . . . ?
O23 C53 C54 C55 0(2) . . . . ?
O21 C48 C49 C50 2.5(19) . . . . ?
O10 C20 C19 O9 -46.7(12) . . . . ?
O10 C20 C21 C22 2.1(12) . . . . ?
N10 N11 C34 O15 2.0(15) . . . . ?
N10 N11 C34 C35 -175.2(9) . . . . ?
N10 C33 C32 O14 -5.7(18) . . . . ?
N10 C33 C32 C31 173.3(14) . . . . ?
O12 N9 C26 C25 -178.2(10) . . . . ?
O12 N9 C26 C27 -4.7(18) . . . . ?
N4 N5 C16 O7 5.6(16) . . . . ?
N4 N5 C16 C17 -170.0(9) . . . . ?
N5 N4 C15 C14 177.7(10) . . . . ?
N5 C16 C17 N6 148.6(11) . . . . ?
N5 C16 C17 C18 -27.2(17) . . . . ?
N2 N1 C6 C5 175.9(11) . . . . ?
N2 C7 C8 N3 172.7(11) . . . . ?
N2 C7 C8 C9 -2.1(18) . . . . ?
N11 N10 C33 C32 179.6(10) . . . . ?
N11 C34 C35 N12 -179.9(10) . . . . ?
N11 C34 C35 C36 4.3(16) . . . . ?
N8 N7 C24 C23 176.8(9) . . . . ?
N1 N2 C7 O3 3.6(17) . . . . ?
N1 N2 C7 C8 -175.8(9) . . . . ?
N1 C6 C5 O2 -5(2) . . . . ?
N1 C6 C5 C4 174.3(14) . . . . ?
C10 C11 C12 C13 -172.3(11) . . . . ?
N7 N8 C25 O11 2.1(16) . . . . ?
N7 N8 C25 C26 -169.9(9) . . . . ?
N7 C24 C23 O10 -7.3(16) . . . . ?
N7 C24 C23 C22 177.4(11) . . . . ?
O4 N3 C8 C7 -174.4(10) . . . . ?
O4 N3 C8 C9 0.0(19) . . . . ?
O2 C2 C1 O1 -56.3(14) . . . . ?
O2 C2 C3 C4 -2.8(15) . . . . ?
C20 O10 C23 C22 1.6(11) . . . . ?
C20 O10 C23 C24 -174.7(9) . . . . ?
C29 O14 C32 C33 178.1(10) . . . . ?
C29 O14 C32 C31 -1.1(14) . . . . ?
C28 C29 C30 C31 174.4(14) . . . . ?
C13 C14 C15 N4 173.8(12) . . . . ?
O8 N6 C17 C16 -177.8(10) . . . . ?
O8 N6 C17 C18 -2.0(18) . . . . ?
N9 C26 C25 O11 -27.9(15) . . . . ?
N9 C26 C25 N8 145.1(11) . . . . ?
C23 O10 C20 C19 176.3(9) . . . . ?
C23 O10 C20 C21 -2.3(12) . . . . ?
C23 C22 C21 C20 -1.0(12) . . . . ?
C11 O6 C14 C13 1.1(12) . . . . ?
C11 O6 C14 C15 -175.8(9) . . . . ?
C7 N2 N1 Ho3 20.8(10) . . . . ?
C7 N2 N1 C6 -177.2(11) . . . . ?
C19 C20 C21 C22 -176.1(12) . . . . ?
C14 O6 C11 C10 173.6(8) . . . . ?
C14 O6 C11 C12 -1.2(12) . . . . ?
C14 C13 C12 C11 -0.2(13) . . . . ?
C12 C13 C14 O6 -0.6(13) . . . . ?
C12 C13 C14 C15 175.6(12) . . . . ?
C2 O2 C5 C4 -1.9(13) . . . . ?
C2 O2 C5 C6 177.5(11) . . . . ?
C25 N8 N7 Ho4 19.0(11) . . . . ?
C25 N8 N7 C24 -180.0(9) . . . . ?
C15 N4 N5 C16 -179.6(10) . . . . ?
C21 C22 C23 O10 -0.4(12) . . . . ?
C21 C22 C23 C24 175.2(11) . . . . ?
C21 C20 C19 O9 131.5(13) . . . . ?
C63 C64 C65 O28 -3(2) . . . . ?
C63 C64 C65 C66 179.6(12) . . . . ?
C33 N10 N11 C34 -167.5(10) . . . . ?
C51 C50 C49 C48 176.6(11) . . . . ?
C1 C2 C3 C4 170.2(13) . . . . ?
C3 C4 C5 O2 0.2(14) . . . . ?
C3 C4 C5 C6 -179.0(14) . . . . ?
C3 C2 C1 O1 131.0(15) . . . . ?
C32 O14 C29 C28 -174.8(10) . . . . ?
C32 O14 C29 C30 0.3(14) . . . . ?
C32 C31 C30 C29 -1.2(16) . . . . ?
C27 C26 C25 O11 158.3(10) . . . . ?
C27 C26 C25 N8 -28.7(16) . . . . ?
C62 C63 C64 C65 -175.0(11) . . . . ?
C5 O2 C2 C1 -171.7(10) . . . . ?
C5 O2 C2 C3 2.9(13) . . . . ?
C5 C4 C3 C2 1.6(15) . . . . ?
C30 C29 C28 O13 127.1(16) . . . . ?
C30 C31 C32 O14 1.4(15) . . . . ?
C30 C31 C32 C33 -177.6(13) . . . . ?
C47 C48 C49 C50 178.1(11) . . . . ?
C58 C59 C60 O26 1(2) . . . . ?
C58 C59 C60 C61 -179.7(13) . . . . ?
C60 C59 C58 O25 -1(2) . . . . ?
C60 C59 C58 C57 -178.6(13) . . . . ?
C56 C55 C54 C53 -179.2(13) . . . . ?
C40 C39 C38 O17 -5(3) . . . . ?
C40 C39 C38 C37 176.8(17) . . . . ?
C68 C69 C70 O30 -5(3) . . . . ?
C68 C69 C70 C71 172.7(15) . . . . ?
C52 C53 C54 C55 -178.6(12) . . . . ?
C67 C68 C69 C70 -178.0(15) . . . . ?
C41 C40 C39 C38 -178.8(16) . . . . ?
C45 C44 C43 O19 -7(3) . . . . ?
C45 C44 C43 C42 172.1(15) . . . . ?
C43 C44 C45 O20 1(3) . . . . ?
C43 C44 C45 C46 -175.7(15) . . . . ?
